data_4331657
loop_
_publ_author_name
'Christopher C. Underwood'
'Colin D. McMillen'
'Hongyu Chen'
'Jeffery N. Anker'
'Joseph W. Kolis'

_publ_contact_author_address
;
Department of Chemistry 
Clemson University 
Clemson, SC, 29634
USA
;
_publ_contact_author_email kjoseph@clemson.edu
_publ_contact_author_fax 864-656-6613
_publ_contact_author_name 'Joseph W. Kolis'
_publ_contact_author_phone 864-656-4739
_publ_section_title
;
 Hydrothermal Chemistry, Structures, and Luminescence Studies of Alkali
 Hafnium Fluorides
;
_journal_name_full 'Inorganic Chemistry'
_journal_page_first 237
_journal_page_last 244
_journal_paper_doi 10.1021/ic301760a
_journal_volume 52
_journal_year 2013
_chemical_formula_moiety 'F13 Hf2, 5(Na)'
_chemical_formula_sum 'F13 Hf2 Na5'
_chemical_formula_weight 718.93
_chemical_name_systematic
; 
 ? 
;
_space_group_IT_number 12
_symmetry_cell_setting monoclinic
_symmetry_space_group_name_Hall '-C 2y'
_symmetry_space_group_name_H-M 'C 1 2/m 1'
_atom_sites_solution_primary direct
_atom_sites_solution_secondary difmap
_audit_creation_method SHELXL-97
_cell_angle_alpha 90.00
_cell_angle_beta 97.46(3)
_cell_angle_gamma 90.00
_cell_formula_units_Z 2
_cell_length_a 11.627(2)
_cell_length_b 5.5159(11)
_cell_length_c 8.4317(17)
_cell_measurement_reflns_used 597
_cell_measurement_temperature 293(2)
_cell_measurement_theta_max 26.33
_cell_measurement_theta_min 2.44
_cell_volume 536.18(18)
_computing_cell_refinement 'CrystalClear (Rigaku/MSC, 2006)'
_computing_data_collection 'CrystalClear (Rigaku/MSC, 2006)'
_computing_data_reduction 'CrystalClear (Rigaku/MSC, 2006)'
_computing_molecular_graphics 'DIAMOND (Bradenburg, 1999)'
_computing_publication_material 'SHELXTL 6.10 (Sheldrick, 2008)'
_computing_structure_refinement 'SHELXTL 6.10 (Sheldrick, 2008)'
_computing_structure_solution 'SHELXTL 6.10 (Sheldrick, 2008)'
_diffrn_ambient_temperature 293(2)
_diffrn_detector_area_resol_mean 14.6306
_diffrn_measured_fraction_theta_full 0.987
_diffrn_measured_fraction_theta_max 0.987
_diffrn_measurement_device_type 'Rigaku AFC8S'
_diffrn_measurement_method dtprofit.ref
_diffrn_radiation_monochromator graphite
_diffrn_radiation_source 'fine-focus sealed tube'
_diffrn_radiation_type MoK\a
_diffrn_radiation_wavelength 0.71073
_diffrn_reflns_av_R_equivalents 0.0337
_diffrn_reflns_av_sigmaI/netI 0.0235
_diffrn_reflns_limit_h_max 14
_diffrn_reflns_limit_h_min -14
_diffrn_reflns_limit_k_max 6
_diffrn_reflns_limit_k_min -6
_diffrn_reflns_limit_l_max 10
_diffrn_reflns_limit_l_min -10
_diffrn_reflns_number 2418
_diffrn_reflns_theta_full 26.33
_diffrn_reflns_theta_max 26.33
_diffrn_reflns_theta_min 2.44
_diffrn_standards_interval_count 0
_diffrn_standards_interval_time 0
_diffrn_standards_number 0
_exptl_absorpt_coefficient_mu 19.713
_exptl_absorpt_correction_T_max 0
_exptl_absorpt_correction_T_min 0
_exptl_absorpt_correction_type multi-scan
_exptl_absorpt_process_details 'REQAB, CrystalClear'
_exptl_crystal_colour colourless
_exptl_crystal_density_diffrn 4.453
_exptl_crystal_description polyhedra
_exptl_crystal_F_000 632
_exptl_crystal_size_max 0.20
_exptl_crystal_size_mid 0.20
_exptl_crystal_size_min 0.20
_refine_diff_density_max 1.233
_refine_diff_density_min -1.447
_refine_diff_density_rms 0.214
_refine_ls_extinction_coef 0.0210(9)
_refine_ls_extinction_expression Fc^*^=kFc[1+0.001xFc^2^\l^3^/sin(2\q)]^-1/4^
_refine_ls_extinction_method SHELXL
_refine_ls_goodness_of_fit_ref 1.164
_refine_ls_matrix_type full
_refine_ls_number_parameters 55
_refine_ls_number_reflns 597
_refine_ls_number_restraints 0
_refine_ls_restrained_S_all 1.164
_refine_ls_R_factor_all 0.0184
_refine_ls_R_factor_gt 0.0181
_refine_ls_shift/su_max 0.001
_refine_ls_shift/su_mean 0.000
_refine_ls_structure_factor_coef Fsqd
_refine_ls_weighting_details 'calc w=1/[\s^2^(Fo^2^)+(0.0215P)^2^+4.1677P] where P=(Fo^2^+2Fc^2^)/3'
_refine_ls_weighting_scheme calc
_refine_ls_wR_factor_gt 0.0449
_refine_ls_wR_factor_ref 0.0451
_reflns_number_gt 590
_reflns_number_total 597
_reflns_threshold_expression >2sigma(I)
_cod_data_source_file ic301760a_si_004_2.cif
_cod_data_source_block cu45(final)
_cod_original_cell_volume 536.19(19)
_cod_database_code 4331657

loop_
_symmetry_equiv_pos_as_xyz
'x, y, z'
'-x, y, -z'
'x+1/2, y+1/2, z'
'-x+1/2, y+1/2, -z'
'-x, -y, -z'
'x, -y, z'
'-x+1/2, -y+1/2, -z'
'x+1/2, -y+1/2, z'

loop_
_atom_site_label
_atom_site_type_symbol
_atom_site_fract_x
_atom_site_fract_y
_atom_site_fract_z
_atom_site_U_iso_or_equiv
_atom_site_adp_type
_atom_site_occupancy
_atom_site_symmetry_multiplicity
_atom_site_calc_flag
_atom_site_refinement_flags
Hf1 Hf 0.42742(2) 0.5000 0.25766(3) 0.0101(2) Uani 1 2 d S
Na1 Na 0.2230(2) 0.0000 0.1544(4) 0.0185(6) Uani 1 2 d S
Na2 Na 0.0000 0.5000 0.0000 0.0226(10) Uani 1 4 d S
Na3 Na 0.1623(3) 0.5000 0.4302(3) 0.0170(6) Uani 1 2 d S
F1 F 0.3195(3) 0.2644(6) 0.3570(3) 0.0186(6) Uani 1 1 d .
F2 F 0.3677(2) 0.7233(6) 0.0715(3) 0.0191(6) Uani 1 1 d .
F3 F 0.5610(2) 0.2640(7) 0.2524(3) 0.0236(8) Uani 1 1 d .
F4 F 0.5000 0.5000 0.5000 0.0306(16) Uani 1 4 d S

loop_
_atom_site_aniso_label
_atom_site_aniso_U_11
_atom_site_aniso_U_22
_atom_site_aniso_U_33
_atom_site_aniso_U_23
_atom_site_aniso_U_13
_atom_site_aniso_U_12
Hf1 0.0085(2) 0.0137(2) 0.0081(2) 0.000 0.00105(11) 0.000
Na1 0.0121(13) 0.0175(15) 0.0253(16) 0.000 -0.0008(11) 0.000
Na2 0.019(2) 0.018(2) 0.034(3) 0.000 0.0115(18) 0.000
Na3 0.0171(14) 0.0188(15) 0.0149(13) 0.000 0.0014(11) 0.000
F1 0.0187(14) 0.0188(15) 0.0193(14) 0.0024(12) 0.0062(11) -0.0032(12)
F2 0.0217(15) 0.0181(16) 0.0167(13) 0.0036(12) -0.0007(11) 0.0005(12)
F3 0.0183(15) 0.0279(19) 0.0240(17) 0.0004(13) 0.0007(13) 0.0098(13)
F4 0.024(3) 0.057(5) 0.009(3) 0.000 -0.003(2) 0.000

loop_
_atom_type_symbol
_atom_type_description
_atom_type_scat_dispersion_real
_atom_type_scat_dispersion_imag
_atom_type_scat_source
F F 0.0171 0.0103 'International Tables Vol C Tables 4.2.6.8 and 6.1.1.4'
Na Na 0.0362 0.0249 'International Tables Vol C Tables 4.2.6.8 and 6.1.1.4'
Hf Hf -0.5830 6.1852 'International Tables Vol C Tables 4.2.6.8 and 6.1.1.4'

loop_
_geom_angle_atom_site_label_1
_geom_angle_atom_site_label_2
_geom_angle_atom_site_label_3
_geom_angle
_geom_angle_site_symmetry_1
_geom_angle_site_symmetry_3
F3 Hf1 F3 79.7(2) 6_565 .
F3 Hf1 F2 123.63(12) 6_565 6_565
F3 Hf1 F2 77.39(12) . 6_565
F3 Hf1 F2 77.39(12) 6_565 .
F3 Hf1 F2 123.63(12) . .
F2 Hf1 F2 74.08(17) 6_565 .
F3 Hf1 F1 157.16(13) 6_565 .
F3 Hf1 F1 96.46(15) . .
F2 Hf1 F1 76.57(12) 6_565 .
F2 Hf1 F1 121.89(12) . .
F3 Hf1 F1 96.46(15) 6_565 6_565
F3 Hf1 F1 157.16(13) . 6_565
F2 Hf1 F1 121.89(12) 6_565 6_565
F2 Hf1 F1 76.57(12) . 6_565
F1 Hf1 F1 78.29(17) . 6_565
F3 Hf1 F4 79.05(9) 6_565 .
F3 Hf1 F4 79.05(9) . .
F2 Hf1 F4 142.93(9) 6_565 .
F2 Hf1 F4 142.93(9) . .
F1 Hf1 F4 78.11(8) . .
F1 Hf1 F4 78.11(8) 6_565 .
F3 Hf1 Na3 135.31(11) 6_565 .
F3 Hf1 Na3 135.31(11) . .
F2 Hf1 Na3 95.02(9) 6_565 .
F2 Hf1 Na3 95.02(9) . .
F1 Hf1 Na3 39.75(9) . .
F1 Hf1 Na3 39.75(9) 6_565 .
F4 Hf1 Na3 82.15(5) . .
F3 Hf1 Na1 41.35(11) 6_565 3
F3 Hf1 Na1 41.35(11) . 3
F2 Hf1 Na1 93.06(9) 6_565 3
F2 Hf1 Na1 93.06(9) . 3
F1 Hf1 Na1 137.65(9) . 3
F1 Hf1 Na1 137.65(9) 6_565 3
F4 Hf1 Na1 87.74(6) . 3
Na3 Hf1 Na1 169.88(8) . 3
F3 Hf1 Na1 161.73(11) 6_565 .
F3 Hf1 Na1 89.24(11) . .
F2 Hf1 Na1 38.77(10) 6_565 .
F2 Hf1 Na1 97.20(10) . .
F1 Hf1 Na1 38.01(10) . .
F1 Hf1 Na1 99.24(10) 6_565 .
F4 Hf1 Na1 113.30(5) . .
Na3 Hf1 Na1 62.00(5) . .
Na1 Hf1 Na1 122.93(6) 3 .
F3 Hf1 Na1 89.24(11) 6_565 1_565
F3 Hf1 Na1 161.73(11) . 1_565
F2 Hf1 Na1 97.20(10) 6_565 1_565
F2 Hf1 Na1 38.77(10) . 1_565
F1 Hf1 Na1 99.24(10) . 1_565
F1 Hf1 Na1 38.01(10) 6_565 1_565
F4 Hf1 Na1 113.30(5) . 1_565
Na3 Hf1 Na1 62.00(5) . 1_565
Na1 Hf1 Na1 122.93(6) 3 1_565
Na1 Hf1 Na1 97.39(7) . 1_565
F3 Hf1 Na2 103.48(10) 6_565 3_545
F3 Hf1 Na2 43.24(9) . 3_545
F2 Hf1 Na2 34.47(8) 6_565 3_545
F2 Hf1 Na2 94.55(9) . 3_545
F1 Hf1 Na2 88.03(9) . 3_545
F1 Hf1 Na2 155.90(9) 6_565 3_545
F4 Hf1 Na2 118.643(11) . 3_545
Na3 Hf1 Na2 121.11(3) . 3_545
Na1 Hf1 Na2 64.14(3) 3 3_545
Na1 Hf1 Na2 59.17(5) . 3_545
Na1 Hf1 Na2 127.93(5) 1_565 3_545
F2 Na1 F2 61.92(16) 7 4_545
F2 Na1 F1 172.54(15) 7 .
F2 Na1 F1 111.64(11) 4_545 .
F2 Na1 F1 111.64(11) 7 6
F2 Na1 F1 172.54(15) 4_545 6
F1 Na1 F1 74.49(17) . 6
F2 Na1 F2 110.03(14) 7 6_565
F2 Na1 F2 72.48(13) 4_545 6_565
F1 Na1 F2 63.23(10) . 6_565
F1 Na1 F2 107.86(14) 6 6_565
F2 Na1 F2 72.48(13) 7 1_545
F2 Na1 F2 110.03(14) 4_545 1_545
F1 Na1 F2 107.86(14) . 1_545
F1 Na1 F2 63.23(10) 6 1_545
F2 Na1 F2 77.43(17) 6_565 1_545
F2 Na1 F3 73.99(12) 7 3_445
F2 Na1 F3 104.86(14) 4_545 3_445
F1 Na1 F3 112.32(16) . 3_445
F1 Na1 F3 75.73(12) 6 3_445
F2 Na1 F3 172.39(14) 6_565 3_445
F2 Na1 F3 110.12(11) 1_545 3_445
F2 Na1 F3 104.86(14) 7 8_455
F2 Na1 F3 73.99(12) 4_545 8_455
F1 Na1 F3 75.73(12) . 8_455
F1 Na1 F3 112.32(16) 6 8_455
F2 Na1 F3 110.12(11) 6_565 8_455
F2 Na1 F3 172.39(14) 1_545 8_455
F3 Na1 F3 62.32(18) 3_445 8_455
F2 Na1 Na3 147.90(9) 7 7_556
F2 Na1 Na3 147.90(9) 4_545 7_556
F1 Na1 Na3 39.36(9) . 7_556
F1 Na1 Na3 39.36(9) 6 7_556
F2 Na1 Na3 95.56(11) 6_565 7_556
F2 Na1 Na3 95.56(11) 1_545 7_556
F3 Na1 Na3 83.02(11) 3_445 7_556
F3 Na1 Na3 83.02(11) 8_455 7_556
F2 Na1 Na2 91.97(12) 7 3_545
F2 Na1 Na2 91.97(12) 4_545 3_545
F1 Na1 Na2 84.31(10) . 3_545
F1 Na1 Na2 84.31(10) 6 3_545
F2 Na1 Na2 38.72(8) 6_565 3_545
F2 Na1 Na2 38.72(8) 1_545 3_545
F3 Na1 Na2 148.81(9) 3_445 3_545
F3 Na1 Na2 148.81(9) 8_455 3_545
Na3 Na1 Na2 96.63(9) 7_556 3_545
F2 Na1 Hf1 81.90(10) 7 3_445
F2 Na1 Hf1 81.90(10) 4_545 3_445
F1 Na1 Hf1 101.36(11) . 3_445
F1 Na1 Hf1 101.36(11) 6 3_445
F2 Na1 Hf1 140.65(8) 6_565 3_445
F2 Na1 Hf1 140.65(8) 1_545 3_445
F3 Na1 Hf1 32.23(9) 3_445 3_445
F3 Na1 Hf1 32.23(9) 8_455 3_445
Na3 Na1 Hf1 90.54(9) 7_556 3_445
Na2 Na1 Hf1 172.83(10) 3_545 3_445
F2 Na1 Hf1 141.24(13) 7 .
F2 Na1 Hf1 90.39(8) 4_545 .
F1 Na1 Hf1 31.74(7) . .
F1 Na1 Hf1 93.38(11) 6 .
F2 Na1 Hf1 31.66(7) 6_565 .
F2 Na1 Hf1 95.08(11) 1_545 .
F3 Na1 Hf1 143.13(13) 3_445 .
F3 Na1 Hf1 91.30(9) 8_455 .
Na3 Na1 Hf1 67.70(6) 7_556 .
Na2 Na1 Hf1 60.48(4) 3_545 .
Hf1 Na1 Hf1 122.93(6) 3_445 .
F2 Na2 F2 83.04(15) 3_445 8_465
F2 Na2 F2 180.00(13) 3_445 7_565
F2 Na2 F2 96.96(15) 8_465 7_565
F2 Na2 F2 96.96(15) 3_445 4_545
F2 Na2 F2 180.00(13) 8_465 4_545
F2 Na2 F2 83.04(15) 7_565 4_545
F2 Na2 F3 73.89(11) 3_445 7
F2 Na2 F3 117.71(10) 8_465 7
F2 Na2 F3 106.11(11) 7_565 7
F2 Na2 F3 62.29(10) 4_545 7
F2 Na2 F3 106.11(11) 3_445 3_455
F2 Na2 F3 62.29(10) 8_465 3_455
F2 Na2 F3 73.89(11) 7_565 3_455
F2 Na2 F3 117.71(10) 4_545 3_455
F3 Na2 F3 180.00(8) 7 3_455
F2 Na2 F3 62.29(10) 3_445 8_455
F2 Na2 F3 106.11(11) 8_465 8_455
F2 Na2 F3 117.71(10) 7_565 8_455
F2 Na2 F3 73.89(11) 4_545 8_455
F3 Na2 F3 111.88(16) 7 8_455
F3 Na2 F3 68.12(16) 3_455 8_455
F2 Na2 F3 117.71(10) 3_445 4
F2 Na2 F3 73.89(11) 8_465 4
F2 Na2 F3 62.29(10) 7_565 4
F2 Na2 F3 106.11(11) 4_545 4
F3 Na2 F3 68.12(16) 7 4
F3 Na2 F3 111.88(16) 3_455 4
F3 Na2 F3 180.0 8_455 4
F2 Na2 Na1 41.52(8) 3_445 3_455
F2 Na2 Na1 41.52(8) 8_465 3_455
F2 Na2 Na1 138.48(8) 7_565 3_455
F2 Na2 Na1 138.48(8) 4_545 3_455
F3 Na2 Na1 97.66(8) 7 3_455
F3 Na2 Na1 82.34(8) 3_455 3_455
F3 Na2 Na1 82.34(8) 8_455 3_455
F3 Na2 Na1 97.66(8) 4 3_455
F2 Na2 Na1 138.48(8) 3_445 7
F2 Na2 Na1 138.48(8) 8_465 7
F2 Na2 Na1 41.52(8) 7_565 7
F2 Na2 Na1 41.52(8) 4_545 7
F3 Na2 Na1 82.34(8) 7 7
F3 Na2 Na1 97.66(8) 3_455 7
F3 Na2 Na1 97.66(8) 8_455 7
F3 Na2 Na1 82.34(8) 4 7
Na1 Na2 Na1 180.0 3_455 7
F2 Na2 Hf1 82.52(8) 3_445 7
F2 Na2 Hf1 149.82(7) 8_465 7
F2 Na2 Hf1 97.48(8) 7_565 7
F2 Na2 Hf1 30.18(7) 4_545 7
F3 Na2 Hf1 32.36(7) 7 7
F3 Na2 Hf1 147.64(7) 3_455 7
F3 Na2 Hf1 90.25(8) 8_455 7
F3 Na2 Hf1 89.75(8) 4 7
Na1 Na2 Hf1 119.65(3) 3_455 7
Na1 Na2 Hf1 60.35(3) 7 7
F2 Na2 Hf1 97.48(8) 3_445 3_455
F2 Na2 Hf1 30.18(7) 8_465 3_455
F2 Na2 Hf1 82.52(8) 7_565 3_455
F2 Na2 Hf1 149.82(7) 4_545 3_455
F3 Na2 Hf1 147.64(7) 7 3_455
F3 Na2 Hf1 32.36(7) 3_455 3_455
F3 Na2 Hf1 89.75(8) 8_455 3_455
F3 Na2 Hf1 90.25(8) 4 3_455
Na1 Na2 Hf1 60.35(3) 3_455 3_455
Na1 Na2 Hf1 119.65(3) 7 3_455
Hf1 Na2 Hf1 180.000(8) 7 3_455
F1 Na3 F1 78.68(18) 4_556 7_556
F1 Na3 F3 153.74(19) 4_556 8_455
F1 Na3 F3 95.42(13) 7_556 8_455
F1 Na3 F3 95.42(13) 4_556 3_455
F1 Na3 F3 153.74(19) 7_556 3_455
F3 Na3 F3 78.5(2) 8_455 3_455
F1 Na3 F1 81.98(13) 4_556 6_565
F1 Na3 F1 123.39(14) 7_556 6_565
F3 Na3 F1 121.33(16) 8_455 6_565
F3 Na3 F1 80.29(13) 3_455 6_565
F1 Na3 F1 123.39(14) 4_556 .
F1 Na3 F1 81.98(12) 7_556 .
F3 Na3 F1 80.29(13) 8_455 .
F3 Na3 F1 121.33(16) 3_455 .
F1 Na3 F1 65.91(16) 6_565 .
F1 Na3 Na3 41.93(9) 4_556 7_566
F1 Na3 Na3 104.11(15) 7_556 7_566
F3 Na3 Na3 159.01(17) 8_455 7_566
F3 Na3 Na3 87.00(10) 3_455 7_566
F1 Na3 Na3 40.06(9) 6_565 7_566
F1 Na3 Na3 94.72(15) . 7_566
F1 Na3 Na3 104.11(15) 4_556 7_556
F1 Na3 Na3 41.93(9) 7_556 7_556
F3 Na3 Na3 87.00(10) 8_455 7_556
F3 Na3 Na3 159.01(17) 3_455 7_556
F1 Na3 Na3 94.72(15) 6_565 7_556
F1 Na3 Na3 40.06(9) . 7_556
Na3 Na3 Na3 102.35(15) 7_566 7_556
F1 Na3 Hf1 108.68(12) 4_556 .
F1 Na3 Hf1 108.68(12) 7_556 .
F3 Na3 Hf1 97.48(12) 8_455 .
F3 Na3 Hf1 97.48(12) 3_455 .
F1 Na3 Hf1 33.44(8) 6_565 .
F1 Na3 Hf1 33.44(8) . .
Na3 Na3 Hf1 69.21(9) 7_566 .
Na3 Na3 Hf1 69.21(9) 7_556 .
F1 Na3 Na1 41.63(9) 4_556 7_556
F1 Na3 Na1 41.63(9) 7_556 7_556
F3 Na3 Na1 136.97(11) 8_455 7_556
F3 Na3 Na1 136.97(11) 3_455 7_556
F1 Na3 Na1 93.00(12) 6_565 7_556
F1 Na3 Na1 93.00(12) . 7_556
Na3 Na3 Na1 63.23(9) 7_566 7_556
Na3 Na3 Na1 63.23(9) 7_556 7_556
Hf1 Na3 Na1 99.58(9) . 7_556
F1 Na3 Na1 161.51(14) 4_556 .
F1 Na3 Na1 90.68(9) 7_556 .
F3 Na3 Na1 41.32(10) 8_455 .
F3 Na3 Na1 100.59(12) 3_455 .
F1 Na3 Na1 91.59(12) 6_565 .
F1 Na3 Na1 39.12(9) . .
Na3 Na3 Na1 129.43(14) 7_566 .
Na3 Na3 Na1 58.95(8) 7_556 .
Hf1 Na3 Na1 60.25(6) . .
Na1 Na3 Na1 122.17(6) 7_556 .
F1 Na3 Na1 90.68(9) 4_556 1_565
F1 Na3 Na1 161.51(14) 7_556 1_565
F3 Na3 Na1 100.59(12) 8_455 1_565
F3 Na3 Na1 41.32(10) 3_455 1_565
F1 Na3 Na1 39.12(9) 6_565 1_565
F1 Na3 Na1 91.59(12) . 1_565
Na3 Na3 Na1 58.95(8) 7_566 1_565
Na3 Na3 Na1 129.43(14) 7_556 1_565
Hf1 Na3 Na1 60.25(6) . 1_565
Na1 Na3 Na1 122.17(6) 7_556 1_565
Na1 Na3 Na1 95.24(10) . 1_565
Hf1 F1 Na3 135.90(17) . 7_556
Hf1 F1 Na3 106.81(14) . .
Na3 F1 Na3 98.02(12) 7_556 .
Hf1 F1 Na1 110.25(14) . .
Na3 F1 Na1 99.00(14) 7_556 .
Na3 F1 Na1 102.17(14) . .
Hf1 F2 Na2 115.36(13) . 3
Hf1 F2 Na1 111.80(14) . 7
Na2 F2 Na1 111.90(13) 3 7
Hf1 F2 Na1 109.57(14) . 1_565
Na2 F2 Na1 99.76(12) 3 1_565
Na1 F2 Na1 107.52(13) 7 1_565
Hf1 F3 Na3 136.00(17) . 3_545
Hf1 F3 Na1 106.42(17) . 3
Na3 F3 Na1 101.53(14) 3_545 3
Hf1 F3 Na2 104.40(11) . 3_545
Na3 F3 Na2 103.94(15) 3_545 3_545
Na1 F3 Na2 99.04(13) 3 3_545
Hf1 F4 Hf1 180.0 5_666 .

loop_
_geom_bond_atom_site_label_1
_geom_bond_atom_site_label_2
_geom_bond_distance
_geom_bond_site_symmetry_2
Hf1 F3 2.031(3) 6_565
Hf1 F3 2.031(3) .
Hf1 F2 2.045(3) 6_565
Hf1 F2 2.045(3) .
Hf1 F1 2.059(3) .
Hf1 F1 2.059(3) 6_565
Hf1 F4 2.1070(6) .
Na1 F2 2.394(4) 7
Na1 F2 2.394(4) 4_545
Na1 F1 2.410(4) .
Na1 F1 2.410(4) 6
Na1 F2 2.440(4) 6_565
Na1 F2 2.440(4) 1_545
Na1 F3 2.516(4) 3_445
Na1 F3 2.516(4) 8_455
Na2 F2 2.302(3) 3_445
Na2 F2 2.302(3) 8_465
Na2 F2 2.302(3) 7_565
Na2 F2 2.302(3) 4_545
Na2 F3 2.600(3) 7
Na2 F3 2.600(3) 3_455
Na2 F3 2.600(3) 8_455
Na2 F3 2.600(3) 4
Na3 F1 2.301(4) 4_556
Na3 F1 2.301(4) 7_556
Na3 F3 2.301(4) 8_455
Na3 F3 2.301(4) 3_455
Na3 F1 2.389(4) 6_565
Na3 F1 2.389(4) .
F1 Na3 2.301(4) 7_556
F2 Na2 2.302(3) 3
F2 Na1 2.394(4) 7
F2 Na1 2.440(4) 1_565
F3 Na3 2.301(4) 3_545
F3 Na1 2.516(4) 3
F3 Na2 2.600(3) 3_545
F4 Hf1 2.1070(6) 5_666
